data_1007036
loop_
_publ_author_name
'Durif, A'
'Averbuch-Pouchot, M T'

_publ_section_title
;
Structure d'un arsenato vanadate d'ammonium. (N H~4~)~4~ H~6~ (As~6~
V~4~ O~30~) (H~2~ O)~4~
;
_journal_coden_ASTM ACBCAR
_journal_name_full 'Acta Crystallographica B (24,1968-38,1982)'
_journal_page_first 1441
_journal_page_last 1444
_journal_paper_doi 10.1107/S0567740879006658
_journal_volume 35
_journal_year 1979
_chemical_formula_structural '(N H4)4 H6 (As6 V4 O30) (H2 O)4'
_chemical_formula_sum 'As6 H30 N4 O34 V4'
_chemical_name_systematic
;
Tetraammonium hexahydrogenhexaarsenatotetravanadate tetrahydrate
;
_space_group_IT_number 12
_symmetry_cell_setting monoclinic
_symmetry_Int_Tables_number 12
_symmetry_space_group_name_Hall '-C 2y'
_symmetry_space_group_name_H-M 'C 1 2/m 1'
_cell_angle_alpha 90
_cell_angle_beta 136.29(5)
_cell_angle_gamma 90
_cell_formula_units_Z 2
_cell_length_a 14.40(2)
_cell_length_b 16.31(2)
_cell_length_c 9.831(5)
_cell_volume 1595.5
_exptl_crystal_density_meas 2.67
_refine_ls_R_factor_all 0.041
_cod_original_formula_sum 'H30 As6 N4 O34 V4'
_cod_database_code 1007036

loop_
_symmetry_equiv_pos_as_xyz
x,y,z
x,-y,z
-x,-y,-z
-x,y,-z
1/2+x,1/2+y,z
1/2+x,1/2-y,z
1/2-x,1/2-y,-z
1/2-x,1/2+y,-z

loop_
_atom_site_label
_atom_site_type_symbol
_atom_site_symmetry_multiplicity
_atom_site_Wyckoff_symbol
_atom_site_fract_x
_atom_site_fract_y
_atom_site_fract_z
_atom_site_occupancy
_atom_site_attached_hydrogens
_atom_site_calc_flag
As1 As5+ 4 i 0.8243(1) 0.5 0.2859(2) 1. 0 d
As2 As5+ 4 h 0. 0.27438(7) 0.5 1. 0 d
As3 As5+ 4 i 0.7519(1) 0. 0.4017(2) 1. 0 d
V1 V5+ 8 j 0.5107(1) 0.9041(1) 0.7670(2) 1. 0 d
N1 N3- 8 j 0.1507(11) 0.2155(6) 0.227(2) 1. 4 d
O1 O2- 4 i 0.3039(10) 0.5 0.2949(19) 1. 0 d
O2 O2- 4 i 0.1100(8) 0. 0.3564(16) 1. 0 d
O3 O2- 4 i 0.1571(9) 0. 0.1466(17) 1. 0 d
O4 O2- 8 j 0.3728(7) 0.2837(4) 0.3119(13) 1. 0 d
O5 O2- 4 i 0.4151(8) 0. 0.5215(15) 1. 0 d
O6 O2- 4 i 0.4341(8) 0. 0.0986(14) 1. 0 d
O7 O2- 8 j 0.3445(5) 0.0853(3) 0.2099(11) 1. 0 d
O8 O2- 8 j 0.0727(6) 0.3260(3) 0.4544(10) 1. 0 d
O9 O2- 8 j 0.1584(6) 0.4130(4) 0.3257(11) 1. 0 d
O10 O2- 8 j 0.4194(6) 0.1601(3) 0.0594(11) 1. 0 d
O11 O2- 8 j 0.4446(9) 0.3606(5) 0.1660(16) 1. 2 d
H1 H1+ 8 j -1. -1. -1. 7.5 0 dum

loop_
_atom_type_symbol
_atom_type_oxidation_number
As5+ 5.000
V5+ 5.000
N3- -3.000
O2- -2.000
H1+ 1.000
